data_4127400
loop_
_publ_author_name
'von Kugelgen, Stephen'
'Piskun, Ilya'
'Griffin, James H.'
'Eckdahl, Christopher T.'
'Jarenwattananon, Nanette N.'
'Fischer, Felix R.'

_publ_section_title
;
 Templated Synthesis of End-Functionalized Graphene Nanoribbons through
 Living Ring-Opening Alkyne Metathesis Polymerization.
;
_journal_issue 28
_journal_name_full 'Journal of the American Chemical Society'
_journal_page_first 11050
_journal_page_last 11058
_journal_paper_doi 10.1021/jacs.9b01805
_journal_volume 141
_journal_year 2019
_chemical_formula_moiety 'C49 H69 Mo N O4'
_chemical_formula_sum 'C49 H69 Mo N O4'
_chemical_formula_weight 831.98
_chemical_name_common SVK5_38_2
_chemical_name_systematic SVK5_56
_space_group_crystal_system monoclinic
_space_group_IT_number 14
_space_group_name_Hall '-P 2ybc'
_space_group_name_H-M_alt 'P 1 21/c 1'
_symmetry_space_group_name_Hall '-P 2ybc'
_symmetry_space_group_name_H-M 'P 1 21/c 1'
_atom_sites_solution_hydrogens mixed
_atom_sites_solution_primary iterative
_atom_sites_solution_secondary difmap
_audit_creation_method SHELXL-2014/7
_cell_angle_alpha 90
_cell_angle_beta 93.394(2)
_cell_angle_gamma 90
_cell_formula_units_Z 4
_cell_length_a 15.9057(6)
_cell_length_b 15.2617(5)
_cell_length_c 19.1797(7)
_cell_measurement_reflns_used 9644
_cell_measurement_temperature 100(2)
_cell_measurement_theta_max 25.41
_cell_measurement_theta_min 2.51
_cell_volume 4647.7(3)
_computing_cell_refinement 'Bruker SAINT'
_computing_data_collection 'Bruker APEX2'
_computing_data_reduction 'Bruker SAINT'
_computing_molecular_graphics ORTEP-32
_computing_publication_material WinGX
_computing_structure_refinement 'SHELXL-2014/7 (Sheldrick, 2014)'
_computing_structure_solution SHELXT
_diffrn_ambient_temperature 100(2)
_diffrn_detector_area_resol_mean 8.366
_diffrn_measured_fraction_theta_full 1.000
_diffrn_measured_fraction_theta_max 0.999
_diffrn_measurement_device_type 'Bruker APEX-II CCD'
_diffrn_measurement_method 'phi and omega scans'
_diffrn_radiation_type MoK\a
_diffrn_radiation_wavelength 0.71073
_diffrn_reflns_av_R_equivalents 0.0376
_diffrn_reflns_av_unetI/netI 0.0139
_diffrn_reflns_Laue_measured_fraction_full 1.000
_diffrn_reflns_Laue_measured_fraction_max 0.999
_diffrn_reflns_limit_h_max 19
_diffrn_reflns_limit_h_min -19
_diffrn_reflns_limit_k_max 18
_diffrn_reflns_limit_k_min -18
_diffrn_reflns_limit_l_max 23
_diffrn_reflns_limit_l_min -23
_diffrn_reflns_number 147663
_diffrn_reflns_point_group_measured_fraction_full 1.000
_diffrn_reflns_point_group_measured_fraction_max 0.999
_diffrn_reflns_theta_full 25.000
_diffrn_reflns_theta_max 25.422
_diffrn_reflns_theta_min 1.282
_diffrn_source 'microfocus sealed tube'
_exptl_absorpt_coefficient_mu 0.323
_exptl_absorpt_correction_T_max 0.9280
_exptl_absorpt_correction_T_min 0.8669
_exptl_absorpt_correction_type multi-scan
_exptl_absorpt_process_details SADABS
_exptl_crystal_colour orange
_exptl_crystal_density_diffrn 1.189
_exptl_crystal_description block
_exptl_crystal_F_000 1776
_exptl_crystal_size_max 0.100
_exptl_crystal_size_mid 0.080
_exptl_crystal_size_min 0.060
_refine_diff_density_max 0.990
_refine_diff_density_min -0.528
_refine_diff_density_rms 0.063
_refine_ls_extinction_method none
_refine_ls_goodness_of_fit_ref 1.078
_refine_ls_hydrogen_treatment mixed
_refine_ls_matrix_type full
_refine_ls_number_parameters 553
_refine_ls_number_reflns 8575
_refine_ls_number_restraints 18
_refine_ls_restrained_S_all 1.077
_refine_ls_R_factor_all 0.0450
_refine_ls_R_factor_gt 0.0382
_refine_ls_shift/su_max 0.002
_refine_ls_shift/su_mean 0.000
_refine_ls_structure_factor_coef Fsqd
_refine_ls_weighting_details 'w=1/[\s^2^(Fo^2^)+(0.0393P)^2^+6.4603P] where P=(Fo^2^+2Fc^2^)/3'
_refine_ls_weighting_scheme calc
_refine_ls_wR_factor_gt 0.0908
_refine_ls_wR_factor_ref 0.0966
_reflns_Friedel_coverage 0.000
_reflns_number_gt 7585
_reflns_number_total 8575
_reflns_threshold_expression 'I > 2\s(I)'
_cod_data_source_file ja9b01805_si_003.cif
_cod_data_source_block shelx
_cod_database_code 4127400
_shelx_shelxl_version_number 2014/7
_shelx_space_group_comment
;
The symmetry employed for this shelxl refinement is uniquely defined
by the following loop, which should always be used as a source of
symmetry information in preference to the above space-group names.
They are only intended as comments.
;
_shelx_estimated_absorpt_t_min 0.968
_shelx_estimated_absorpt_t_max 0.981

loop_
_space_group_symop_operation_xyz
'x, y, z'
'-x, y+1/2, -z+1/2'
'-x, -y, -z'
'x, -y-1/2, z-1/2'

loop_
_atom_site_label
_atom_site_type_symbol
_atom_site_fract_x
_atom_site_fract_y
_atom_site_fract_z
_atom_site_U_iso_or_equiv
_atom_site_adp_type
_atom_site_occupancy
_atom_site_site_symmetry_order
_atom_site_calc_flag
_atom_site_refinement_flags_posn
_atom_site_refinement_flags_adp
_atom_site_refinement_flags_occupancy
_atom_site_disorder_assembly
_atom_site_disorder_group
C1 C 0.75110(14) 0.55225(15) 0.49714(12) 0.0244(5) Uani 1 1 d . . . . .
C2 C 0.77611(14) 0.52564(16) 0.42881(12) 0.0252(5) Uani 1 1 d . . . . .
C3 C 0.75911(17) 0.57951(18) 0.37074(13) 0.0356(6) Uani 1 1 d . . . . .
H3 H 0.7282 0.6322 0.3756 0.043 Uiso 1 1 calc R U . . .
C4 C 0.78703(18) 0.5565(2) 0.30611(13) 0.0404(7) Uani 1 1 d . . . . .
H4 H 0.7752 0.5944 0.2674 0.048 Uiso 1 1 calc R U . . .
C5 C 0.83141(16) 0.48035(19) 0.29633(13) 0.0349(6) Uani 1 1 d . . . . .
C6 C 0.84785(15) 0.42610(17) 0.35387(13) 0.0299(5) Uani 1 1 d . . . . .
H6 H 0.8779 0.3730 0.3483 0.036 Uiso 1 1 calc R U . . .
C7 C 0.82124(14) 0.44814(16) 0.41933(12) 0.0268(5) Uani 1 1 d . . . . .
H7 H 0.8337 0.4104 0.4579 0.032 Uiso 1 1 calc R U . . .
C8 C 0.8629(2) 0.4572(2) 0.22574(14) 0.0471(7) Uani 1 1 d . . . . .
H8A H 0.8928 0.4011 0.2289 0.071 Uiso 0.5 1 calc R U P . .
H8B H 0.8149 0.4525 0.1914 0.071 Uiso 0.5 1 calc R U P . .
H8C H 0.9012 0.5031 0.2112 0.071 Uiso 0.5 1 calc R U P . .
H8D H 0.8465 0.5033 0.1921 0.071 Uiso 0.5 1 calc R U P . .
H8E H 0.9244 0.4519 0.2296 0.071 Uiso 0.5 1 calc R U P . .
H8F H 0.8381 0.4014 0.2098 0.071 Uiso 0.5 1 calc R U P . .
C9 C 0.77311(14) 0.39645(15) 0.59842(11) 0.0237(5) Uani 1 1 d . . . . .
C10 C 0.84288(14) 0.33892(16) 0.60917(12) 0.0261(5) Uani 1 1 d . . . . .
C11 C 0.84101(15) 0.26132(16) 0.57103(12) 0.0288(5) Uani 1 1 d . . . . .
H11 H 0.8877 0.2227 0.5771 0.035 Uiso 1 1 calc R U . . .
C12 C 0.77427(16) 0.23686(16) 0.52425(12) 0.0282(5) Uani 1 1 d . . . . .
C13 C 0.70539(15) 0.29156(15) 0.51854(12) 0.0260(5) Uani 1 1 d . . . . .
H13 H 0.6589 0.2758 0.4878 0.031 Uiso 1 1 calc R U . . .
C14 C 0.70155(14) 0.37012(15) 0.55677(11) 0.0234(5) Uani 1 1 d . . . . .
C15 C 0.61929(14) 0.41405(14) 0.56250(11) 0.0216(5) Uani 1 1 d . . . . .
C16 C 0.54606(15) 0.36444(15) 0.55186(12) 0.0251(5) Uani 1 1 d . . . . .
H16 H 0.5495 0.3058 0.5357 0.030 Uiso 1 1 calc R U . . .
C17 C 0.46875(15) 0.39980(15) 0.56466(12) 0.0253(5) Uani 1 1 d . . . . .
H17 H 0.4186 0.3667 0.5559 0.030 Uiso 1 1 calc R U . . .
C18 C 0.46542(14) 0.48375(15) 0.59035(12) 0.0249(5) Uani 1 1 d . . . . .
H18 H 0.4129 0.5086 0.6010 0.030 Uiso 1 1 calc R U . . .
C19 C 0.53955(14) 0.53236(15) 0.60078(11) 0.0234(5) Uani 1 1 d . . . . .
C20 C 0.53245(14) 0.62249(15) 0.62775(12) 0.0248(5) Uani 1 1 d . . . . .
C21 C 0.47237(15) 0.63886(16) 0.67634(12) 0.0282(5) Uani 1 1 d . . . . .
H21 H 0.4430 0.5909 0.6951 0.034 Uiso 1 1 calc R U . . .
C22 C 0.45453(16) 0.72273(17) 0.69792(13) 0.0319(6) Uani 1 1 d . . . . .
C23 C 0.49581(16) 0.79093(17) 0.66596(13) 0.0311(5) Uani 1 1 d . . . . .
H23 H 0.4812 0.8492 0.6776 0.037 Uiso 1 1 calc R U . . .
C24 C 0.55722(15) 0.77909(16) 0.61790(12) 0.0277(5) Uani 1 1 d . . . . .
C25 C 0.57978(14) 0.69209(15) 0.60209(11) 0.0236(5) Uani 1 1 d . . . . .
C26 C 0.91621(15) 0.36093(17) 0.66204(13) 0.0309(5) Uani 1 1 d . . . . .
C27 C 0.95778(16) 0.44753(18) 0.64285(15) 0.0364(6) Uani 1 1 d . . . . .
H27A H 0.9155 0.4943 0.6408 0.055 Uiso 1 1 calc R U . . .
H27B H 1.0026 0.4619 0.6783 0.055 Uiso 1 1 calc R U . . .
H27C H 0.9818 0.4417 0.5972 0.055 Uiso 1 1 calc R U . . .
C28 C 0.88265(17) 0.3676(2) 0.73540(13) 0.0383(6) Uani 1 1 d . . . . .
H28A H 0.8562 0.3121 0.7473 0.057 Uiso 1 1 calc R U . . .
H28B H 0.9294 0.3802 0.7695 0.057 Uiso 1 1 calc R U . . .
H28C H 0.8410 0.4149 0.7361 0.057 Uiso 1 1 calc R U . . .
C29 C 0.98482(17) 0.29032(19) 0.66449(15) 0.0390(6) Uani 1 1 d . . . . .
H29A H 0.9603 0.2338 0.6767 0.058 Uiso 1 1 calc R U . . .
H29B H 1.0086 0.2859 0.6186 0.058 Uiso 1 1 calc R U . . .
H29C H 1.0294 0.3061 0.6997 0.058 Uiso 1 1 calc R U . . .
C30 C 0.77867(17) 0.15120(16) 0.48267(14) 0.0327(6) Uani 1 1 d . . . . .
C34 C 0.39275(18) 0.73720(19) 0.75567(15) 0.0408(7) Uani 1 1 d . . . . .
C35 C 0.3088(2) 0.6902(3) 0.7355(2) 0.0686(12) Uani 1 1 d . . . . .
H35A H 0.2692 0.7000 0.7720 0.103 Uiso 1 1 calc R U . . .
H35B H 0.3190 0.6272 0.7307 0.103 Uiso 1 1 calc R U . . .
H35C H 0.2849 0.7136 0.6910 0.103 Uiso 1 1 calc R U . . .
C36 C 0.4311(2) 0.6988(2) 0.82411(15) 0.0496(8) Uani 1 1 d . . . . .
H36A H 0.4434 0.6365 0.8175 0.074 Uiso 1 1 calc R U . . .
H36B H 0.4833 0.7300 0.8379 0.074 Uiso 1 1 calc R U . . .
H36C H 0.3911 0.7053 0.8607 0.074 Uiso 1 1 calc R U . . .
C37 C 0.37379(18) 0.8339(2) 0.76616(15) 0.0429(7) Uani 1 1 d . . . . .
H37A H 0.3492 0.8587 0.7224 0.064 Uiso 1 1 calc R U . . .
H37B H 0.3339 0.8403 0.8028 0.064 Uiso 1 1 calc R U . . .
H37C H 0.4261 0.8650 0.7800 0.064 Uiso 1 1 calc R U . . .
C38 C 0.60057(17) 0.85791(16) 0.58570(14) 0.0328(6) Uani 1 1 d . . . . .
C39 C 0.5974(2) 0.85003(18) 0.50545(14) 0.0411(6) Uani 1 1 d . . . . .
H39A H 0.5385 0.8482 0.4872 0.062 Uiso 1 1 calc R U . . .
H39B H 0.6255 0.9007 0.4858 0.062 Uiso 1 1 calc R U . . .
H39C H 0.6260 0.7962 0.4923 0.062 Uiso 1 1 calc R U . . .
C40 C 0.5588(2) 0.94527(19) 0.60306(17) 0.0484(7) Uani 1 1 d . . . . .
H40A H 0.5000 0.9450 0.5844 0.073 Uiso 1 1 calc R U . . .
H40B H 0.5605 0.9530 0.6538 0.073 Uiso 1 1 calc R U . . .
H40C H 0.5890 0.9935 0.5820 0.073 Uiso 1 1 calc R U . . .
C41 C 0.69208(18) 0.86090(18) 0.61562(15) 0.0393(6) Uani 1 1 d . . . . .
H41A H 0.7209 0.9109 0.5957 0.059 Uiso 1 1 calc R U . . .
H41B H 0.6930 0.8672 0.6665 0.059 Uiso 1 1 calc R U . . .
H41C H 0.7208 0.8065 0.6038 0.059 Uiso 1 1 calc R U . . .
C42 C 0.88614(16) 0.70915(17) 0.56675(14) 0.0330(6) Uani 1 1 d . . . . .
C43 C 0.84772(18) 0.75659(19) 0.50278(15) 0.0415(6) Uani 1 1 d . . . . .
H43A H 0.8923 0.7865 0.4788 0.062 Uiso 1 1 calc R U . . .
H43B H 0.8196 0.7141 0.4710 0.062 Uiso 1 1 calc R U . . .
H43C H 0.8066 0.7997 0.5173 0.062 Uiso 1 1 calc R U . . .
C44 C 0.95064(17) 0.64328(19) 0.54482(15) 0.0397(6) Uani 1 1 d . . . . .
H44A H 0.9946 0.6736 0.5204 0.060 Uiso 1 1 calc R U . . .
H44B H 0.9761 0.6138 0.5863 0.060 Uiso 1 1 calc R U . . .
H44C H 0.9231 0.5998 0.5136 0.060 Uiso 1 1 calc R U . . .
C45 C 0.9249(2) 0.7745(2) 0.61977(18) 0.0538(8) Uani 1 1 d . . . . .
H45A H 0.9698 0.8073 0.5986 0.081 Uiso 1 1 calc R U . . .
H45B H 0.8814 0.8153 0.6338 0.081 Uiso 1 1 calc R U . . .
H45C H 0.9484 0.7428 0.6609 0.081 Uiso 1 1 calc R U . . .
C46 C 0.7213(2) 0.6284(2) 0.77410(15) 0.0484(8) Uani 1 1 d . . . . .
N1 N 0.61539(12) 0.49893(12) 0.58447(9) 0.0221(4) Uani 1 1 d . . . . .
O1 O 0.77325(10) 0.47554(10) 0.62966(8) 0.0239(3) Uani 1 1 d . . . . .
O2 O 0.64241(10) 0.67361(10) 0.56041(8) 0.0228(3) Uani 1 1 d . . . . .
O3 O 0.82143(10) 0.66470(11) 0.60270(8) 0.0269(4) Uani 1 1 d . . . . .
Mo1 Mo 0.73143(2) 0.58353(2) 0.58238(2) 0.02192(7) Uani 1 1 d . . . . .
C31 C 0.8449(3) 0.1592(2) 0.4293(2) 0.0496(11) Uani 0.813(5) 1 d . U P A 1
H31A H 0.8308 0.2085 0.3980 0.074 Uiso 0.813(5) 1 calc R U P A 1
H31B H 0.9001 0.1693 0.4533 0.074 Uiso 0.813(5) 1 calc R U P A 1
H31C H 0.8465 0.1050 0.4020 0.074 Uiso 0.813(5) 1 calc R U P A 1
C32 C 0.7996(3) 0.0745(2) 0.5321(2) 0.0471(10) Uani 0.813(5) 1 d . U P A 1
H32A H 0.7564 0.0700 0.5663 0.071 Uiso 0.813(5) 1 calc R U P A 1
H32B H 0.8010 0.0200 0.5051 0.071 Uiso 0.813(5) 1 calc R U P A 1
H32C H 0.8546 0.0843 0.5564 0.071 Uiso 0.813(5) 1 calc R U P A 1
C33 C 0.6924(2) 0.1280(2) 0.4442(2) 0.0478(10) Uani 0.813(5) 1 d . U P A 1
H33A H 0.6493 0.1227 0.4783 0.072 Uiso 0.813(5) 1 calc R U P A 1
H33B H 0.6764 0.1744 0.4107 0.072 Uiso 0.813(5) 1 calc R U P A 1
H33C H 0.6974 0.0723 0.4193 0.072 Uiso 0.813(5) 1 calc R U P A 1
C31A C 0.8659(9) 0.0976(9) 0.5044(8) 0.036(4) Uiso 0.187(5) 1 d . . P A 2
H31D H 0.9145 0.1330 0.4926 0.054 Uiso 0.187(5) 1 calc R U P A 2
H31E H 0.8691 0.0859 0.5547 0.054 Uiso 0.187(5) 1 calc R U P A 2
H31F H 0.8663 0.0420 0.4788 0.054 Uiso 0.187(5) 1 calc R U P A 2
C32A C 0.7102(10) 0.0971(11) 0.5009(9) 0.047(4) Uiso 0.187(5) 1 d . . P A 2
H32D H 0.7143 0.0862 0.5513 0.070 Uiso 0.187(5) 1 calc R U P A 2
H32E H 0.6569 0.1267 0.4880 0.070 Uiso 0.187(5) 1 calc R U P A 2
H32F H 0.7125 0.0413 0.4758 0.070 Uiso 0.187(5) 1 calc R U P A 2
C33A C 0.7846(10) 0.1766(10) 0.4061(8) 0.039(4) Uiso 0.187(5) 1 d . . P A 2
H33D H 0.8343 0.2135 0.4012 0.059 Uiso 0.187(5) 1 calc R U P A 2
H33E H 0.7895 0.1235 0.3778 0.059 Uiso 0.187(5) 1 calc R U P A 2
H33F H 0.7339 0.2089 0.3900 0.059 Uiso 0.187(5) 1 calc R U P A 2
C47 C 0.8029(5) 0.6203(7) 0.8137(4) 0.076(2) Uani 0.705(6) 1 d . . P B 3
H47A H 0.7936 0.6116 0.8633 0.113 Uiso 0.705(6) 1 calc R U P B 3
H47B H 0.8337 0.5700 0.7962 0.113 Uiso 0.705(6) 1 calc R U P B 3
H47C H 0.8359 0.6738 0.8080 0.113 Uiso 0.705(6) 1 calc R U P B 3
C48 C 0.6649(3) 0.5482(3) 0.7809(2) 0.0482(12) Uani 0.705(6) 1 d . . P B 3
H48A H 0.6581 0.5361 0.8305 0.072 Uiso 0.705(6) 1 calc R U P B 3
H48B H 0.6097 0.5595 0.7573 0.072 Uiso 0.705(6) 1 calc R U P B 3
H48C H 0.6909 0.4974 0.7595 0.072 Uiso 0.705(6) 1 calc R U P B 3
C49 C 0.6692(4) 0.7081(3) 0.7995(3) 0.0621(15) Uani 0.705(6) 1 d . . P B 3
H49A H 0.6624 0.7028 0.8498 0.093 Uiso 0.705(6) 1 calc R U P B 3
H49B H 0.6988 0.7627 0.7901 0.093 Uiso 0.705(6) 1 calc R U P B 3
H49C H 0.6136 0.7086 0.7745 0.093 Uiso 0.705(6) 1 calc R U P B 3
O4 O 0.72800(18) 0.6413(2) 0.70145(13) 0.0367(8) Uani 0.705(6) 1 d . . P B 3
C47A C 0.8284(12) 0.6092(15) 0.7882(8) 0.062(5) Uani 0.295(6) 1 d . . P B 4
H47D H 0.8583 0.6330 0.7492 0.093 Uiso 0.295(6) 1 calc R U P B 4
H47E H 0.8490 0.6377 0.8318 0.093 Uiso 0.295(6) 1 calc R U P B 4
H47F H 0.8385 0.5459 0.7918 0.093 Uiso 0.295(6) 1 calc R U P B 4
C48A C 0.6854(14) 0.5928(10) 0.8314(8) 0.101(7) Uani 0.295(6) 1 d . . P B 4
H48D H 0.6925 0.5290 0.8310 0.152 Uiso 0.295(6) 1 calc R U P B 4
H48E H 0.7129 0.6169 0.8742 0.152 Uiso 0.295(6) 1 calc R U P B 4
H48F H 0.6252 0.6070 0.8295 0.152 Uiso 0.295(6) 1 calc R U P B 4
C49A C 0.7215(15) 0.7190(9) 0.7599(8) 0.099(7) Uani 0.295(6) 1 d . . P B 4
H49D H 0.7502 0.7297 0.7169 0.149 Uiso 0.295(6) 1 calc R U P B 4
H49E H 0.6633 0.7401 0.7541 0.149 Uiso 0.295(6) 1 calc R U P B 4
H49F H 0.7510 0.7500 0.7988 0.149 Uiso 0.295(6) 1 calc R U P B 4
O4A O 0.7083(5) 0.5804(6) 0.7100(4) 0.044(2) Uani 0.295(6) 1 d . . P B 4
H4A H 0.790(3) 0.672(3) 0.690(2) 0.052 Uiso 0.705(6) 1 d . U P B 3
H4A1 H 0.735(7) 0.502(7) 0.702(6) 0.052 Uiso 0.295(6) 1 d . U P B 4

loop_
_atom_site_aniso_label
_atom_site_aniso_U_11
_atom_site_aniso_U_22
_atom_site_aniso_U_33
_atom_site_aniso_U_23
_atom_site_aniso_U_13
_atom_site_aniso_U_12
C1 0.0245(11) 0.0227(11) 0.0259(12) 0.0038(9) 0.0003(9) -0.0020(9)
C2 0.0244(11) 0.0302(12) 0.0211(11) -0.0014(9) 0.0019(9) -0.0023(9)
C3 0.0397(14) 0.0416(15) 0.0256(13) 0.0044(11) 0.0017(11) 0.0106(12)
C4 0.0454(16) 0.0568(18) 0.0190(12) 0.0091(12) 0.0029(11) 0.0066(14)
C5 0.0315(13) 0.0493(16) 0.0243(13) -0.0074(11) 0.0038(10) -0.0070(12)
C6 0.0274(12) 0.0334(13) 0.0293(13) -0.0069(10) 0.0056(10) -0.0034(10)
C7 0.0268(12) 0.0294(12) 0.0244(12) 0.0008(10) 0.0024(9) -0.0039(10)
C8 0.0500(17) 0.065(2) 0.0268(14) -0.0095(14) 0.0099(12) -0.0065(15)
C9 0.0277(12) 0.0269(12) 0.0169(11) 0.0025(9) 0.0040(9) -0.0040(9)
C10 0.0244(11) 0.0309(12) 0.0232(12) 0.0072(10) 0.0034(9) -0.0043(10)
C11 0.0296(12) 0.0288(13) 0.0286(12) 0.0063(10) 0.0064(10) 0.0017(10)
C12 0.0359(13) 0.0251(12) 0.0244(12) 0.0018(10) 0.0076(10) -0.0028(10)
C13 0.0311(12) 0.0265(12) 0.0205(11) 0.0007(9) 0.0032(9) -0.0051(10)
C14 0.0285(12) 0.0233(11) 0.0186(11) 0.0044(9) 0.0028(9) -0.0038(9)
C15 0.0275(11) 0.0238(11) 0.0130(10) 0.0019(8) -0.0007(8) -0.0025(9)
C16 0.0308(12) 0.0237(12) 0.0202(11) -0.0003(9) -0.0025(9) -0.0037(9)
C17 0.0280(12) 0.0281(12) 0.0194(11) 0.0023(9) -0.0027(9) -0.0059(9)
C18 0.0249(11) 0.0291(12) 0.0206(11) -0.0001(9) 0.0003(9) -0.0017(9)
C19 0.0278(12) 0.0260(12) 0.0161(10) 0.0010(9) -0.0004(9) -0.0034(9)
C20 0.0273(12) 0.0271(12) 0.0199(11) -0.0050(9) -0.0004(9) -0.0037(9)
C21 0.0295(12) 0.0324(13) 0.0227(12) -0.0046(10) 0.0026(9) -0.0068(10)
C22 0.0301(13) 0.0393(14) 0.0264(12) -0.0116(11) 0.0030(10) -0.0040(11)
C23 0.0342(13) 0.0295(13) 0.0297(13) -0.0105(10) 0.0010(10) 0.0003(10)
C24 0.0311(12) 0.0272(12) 0.0245(12) -0.0044(10) -0.0018(10) -0.0022(10)
C25 0.0248(11) 0.0288(12) 0.0169(11) -0.0038(9) -0.0022(9) -0.0026(9)
C26 0.0258(12) 0.0368(14) 0.0298(13) 0.0069(11) -0.0003(10) -0.0016(10)
C27 0.0274(13) 0.0403(15) 0.0411(15) 0.0051(12) -0.0006(11) -0.0068(11)
C28 0.0356(14) 0.0525(17) 0.0262(13) 0.0054(12) -0.0037(11) -0.0027(12)
C29 0.0318(14) 0.0439(16) 0.0407(15) 0.0084(13) -0.0016(11) 0.0013(12)
C30 0.0386(14) 0.0273(13) 0.0330(14) -0.0020(11) 0.0072(11) 0.0007(11)
C34 0.0399(15) 0.0456(16) 0.0383(15) -0.0171(13) 0.0143(12) -0.0076(12)
C35 0.0426(18) 0.084(3) 0.083(3) -0.045(2) 0.0337(18) -0.0216(18)
C36 0.080(2) 0.0378(16) 0.0344(15) -0.0056(13) 0.0284(15) -0.0014(15)
C37 0.0434(16) 0.0537(18) 0.0323(14) -0.0138(13) 0.0077(12) 0.0050(13)
C38 0.0422(14) 0.0235(12) 0.0329(14) -0.0023(10) 0.0036(11) -0.0001(11)
C39 0.0597(18) 0.0304(14) 0.0332(15) 0.0057(11) 0.0038(13) 0.0020(13)
C40 0.062(2) 0.0274(14) 0.0575(19) -0.0036(13) 0.0156(15) 0.0019(13)
C41 0.0454(16) 0.0305(14) 0.0423(16) -0.0041(12) 0.0042(12) -0.0111(12)
C42 0.0316(13) 0.0322(13) 0.0356(14) 0.0009(11) 0.0057(11) -0.0103(11)
C43 0.0433(15) 0.0385(15) 0.0439(16) 0.0103(13) 0.0117(12) -0.0040(12)
C44 0.0319(14) 0.0426(16) 0.0456(16) 0.0094(13) 0.0104(12) -0.0047(12)
C45 0.0501(18) 0.056(2) 0.0559(19) -0.0117(16) 0.0077(15) -0.0289(15)
C46 0.077(2) 0.0410(16) 0.0264(14) -0.0011(12) -0.0055(14) -0.0100(15)
N1 0.0279(10) 0.0224(9) 0.0156(9) 0.0007(7) -0.0025(7) -0.0018(8)
O1 0.0262(8) 0.0269(8) 0.0186(8) 0.0012(6) -0.0001(6) -0.0045(6)
O2 0.0270(8) 0.0220(8) 0.0194(8) -0.0020(6) 0.0024(6) -0.0024(6)
O3 0.0277(8) 0.0285(9) 0.0245(8) -0.0004(7) 0.0016(7) -0.0073(7)
Mo1 0.02482(11) 0.02270(11) 0.01830(11) -0.00003(7) 0.00163(7) -0.00394(8)
C31 0.063(3) 0.040(2) 0.048(2) -0.0093(17) 0.0251(19) -0.0037(18)
C32 0.066(3) 0.0287(18) 0.047(2) -0.0023(15) 0.0028(18) -0.0031(16)
C33 0.048(2) 0.038(2) 0.056(2) -0.0230(18) -0.0046(17) 0.0025(16)
C47 0.071(5) 0.102(6) 0.052(5) -0.006(5) -0.010(4) -0.022(4)
C48 0.062(3) 0.045(2) 0.038(2) 0.004(2) 0.004(2) -0.008(2)
C49 0.101(4) 0.052(3) 0.036(3) -0.008(2) 0.024(3) -0.007(3)
O4 0.0433(16) 0.038(2) 0.0291(14) -0.0027(12) 0.0041(11) -0.0091(13)
C47A 0.064(11) 0.093(10) 0.029(8) -0.022(8) -0.010(6) -0.010(9)
C48A 0.18(2) 0.069(10) 0.053(9) -0.012(7) 0.022(10) -0.027(11)
C49A 0.19(2) 0.040(7) 0.061(10) -0.008(7) -0.029(11) 0.011(10)
O4A 0.048(4) 0.043(5) 0.039(4) 0.000(3) 0.001(3) -0.004(4)

loop_
_atom_type_symbol
_atom_type_description
_atom_type_scat_dispersion_real
_atom_type_scat_dispersion_imag
_atom_type_scat_source
C C 0.0033 0.0016 'International Tables Vol C Tables 4.2.6.8 and 6.1.1.4'
H H 0.0000 0.0000 'International Tables Vol C Tables 4.2.6.8 and 6.1.1.4'
N N 0.0061 0.0033 'International Tables Vol C Tables 4.2.6.8 and 6.1.1.4'
O O 0.0106 0.0060 'International Tables Vol C Tables 4.2.6.8 and 6.1.1.4'
Mo Mo -1.6832 0.6857 'International Tables Vol C Tables 4.2.6.8 and 6.1.1.4'

loop_
_geom_angle_atom_site_label_1
_geom_angle_atom_site_label_2
_geom_angle_atom_site_label_3
_geom_angle
C2 C1 Mo1 174.34(18)
C3 C2 C7 118.0(2)
C3 C2 C1 120.3(2)
C7 C2 C1 121.6(2)
C4 C3 C2 120.4(2)
C4 C3 H3 119.8
C2 C3 H3 119.8
C5 C4 C3 121.9(2)
C5 C4 H4 119.0
C3 C4 H4 119.0
C4 C5 C6 117.9(2)
C4 C5 C8 121.2(3)
C6 C5 C8 120.9(3)
C7 C6 C5 121.3(2)
C7 C6 H6 119.4
C5 C6 H6 119.4
C6 C7 C2 120.5(2)
C6 C7 H7 119.8
C2 C7 H7 119.8
C5 C8 H8A 109.5
C5 C8 H8B 109.5
H8A C8 H8B 109.5
C5 C8 H8C 109.5
H8A C8 H8C 109.5
H8B C8 H8C 109.5
C5 C8 H8D 109.5
H8A C8 H8D 141.1
H8B C8 H8D 56.3
H8C C8 H8D 56.3
C5 C8 H8E 109.5
H8A C8 H8E 56.3
H8B C8 H8E 141.1
H8C C8 H8E 56.3
H8D C8 H8E 109.5
C5 C8 H8F 109.5
H8A C8 H8F 56.3
H8B C8 H8F 56.3
H8C C8 H8F 141.1
H8D C8 H8F 109.5
H8E C8 H8F 109.5
O1 C9 C14 119.2(2)
O1 C9 C10 120.6(2)
C14 C9 C10 120.2(2)
C11 C10 C9 117.2(2)
C11 C10 C26 121.7(2)
C9 C10 C26 121.1(2)
C10 C11 C12 123.8(2)
C10 C11 H11 118.1
C12 C11 H11 118.1
C13 C12 C11 117.3(2)
C13 C12 C30 122.4(2)
C11 C12 C30 120.3(2)
C12 C13 C14 122.2(2)
C12 C13 H13 118.9
C14 C13 H13 118.9
C13 C14 C9 118.6(2)
C13 C14 C15 119.3(2)
C9 C14 C15 121.1(2)
N1 C15 C16 120.5(2)
N1 C15 C14 120.6(2)
C16 C15 C14 118.5(2)
C17 C16 C15 120.5(2)
C17 C16 H16 119.7
C15 C16 H16 119.7
C18 C17 C16 118.9(2)
C18 C17 H17 120.6
C16 C17 H17 120.6
C17 C18 C19 119.7(2)
C17 C18 H18 120.1
C19 C18 H18 120.1
N1 C19 C18 121.3(2)
N1 C19 C20 121.1(2)
C18 C19 C20 117.6(2)
C21 C20 C25 120.0(2)
C21 C20 C19 118.0(2)
C25 C20 C19 121.8(2)
C22 C21 C20 121.8(2)
C22 C21 H21 119.1
C20 C21 H21 119.1
C21 C22 C23 116.8(2)
C21 C22 C34 120.0(2)
C23 C22 C34 123.2(2)
C22 C23 C24 124.2(2)
C22 C23 H23 117.9
C24 C23 H23 117.9
C23 C24 C25 117.4(2)
C23 C24 C38 120.9(2)
C25 C24 C38 121.6(2)
O2 C25 C20 118.7(2)
O2 C25 C24 122.1(2)
C20 C25 C24 119.1(2)
C27 C26 C29 107.3(2)
C27 C26 C10 110.6(2)
C29 C26 C10 112.2(2)
C27 C26 C28 109.9(2)
C29 C26 C28 107.7(2)
C10 C26 C28 109.1(2)
C26 C27 H27A 109.5
C26 C27 H27B 109.5
H27A C27 H27B 109.5
C26 C27 H27C 109.5
H27A C27 H27C 109.5
H27B C27 H27C 109.5
C26 C28 H28A 109.5
C26 C28 H28B 109.5
H28A C28 H28B 109.5
C26 C28 H28C 109.5
H28A C28 H28C 109.5
H28B C28 H28C 109.5
C26 C29 H29A 109.5
C26 C29 H29B 109.5
H29A C29 H29B 109.5
C26 C29 H29C 109.5
H29A C29 H29C 109.5
H29B C29 H29C 109.5
C32A C30 C33A 118.3(9)
C31 C30 C32 110.3(3)
C32A C30 C12 107.9(7)
C31 C30 C12 109.7(2)
C33A C30 C12 106.9(6)
C32 C30 C12 110.2(2)
C31 C30 C33 108.9(3)
C32 C30 C33 105.8(3)
C12 C30 C33 111.9(2)
C32A C30 C31A 107.2(9)
C33A C30 C31A 105.7(8)
C12 C30 C31A 110.8(5)
C37 C34 C36 109.3(2)
C37 C34 C22 112.0(2)
C36 C34 C22 108.9(2)
C37 C34 C35 107.9(3)
C36 C34 C35 109.4(3)
C22 C34 C35 109.4(2)
C34 C35 H35A 109.5
C34 C35 H35B 109.5
H35A C35 H35B 109.5
C34 C35 H35C 109.5
H35A C35 H35C 109.5
H35B C35 H35C 109.5
C34 C36 H36A 109.5
C34 C36 H36B 109.5
H36A C36 H36B 109.5
C34 C36 H36C 109.5
H36A C36 H36C 109.5
H36B C36 H36C 109.5
C34 C37 H37A 109.5
C34 C37 H37B 109.5
H37A C37 H37B 109.5
C34 C37 H37C 109.5
H37A C37 H37C 109.5
H37B C37 H37C 109.5
C41 C38 C24 108.2(2)
C41 C38 C40 107.9(2)
C24 C38 C40 112.5(2)
C41 C38 C39 110.5(2)
C24 C38 C39 110.6(2)
C40 C38 C39 107.2(2)
C38 C39 H39A 109.5
C38 C39 H39B 109.5
H39A C39 H39B 109.5
C38 C39 H39C 109.5
H39A C39 H39C 109.5
H39B C39 H39C 109.5
C38 C40 H40A 109.5
C38 C40 H40B 109.5
H40A C40 H40B 109.5
C38 C40 H40C 109.5
H40A C40 H40C 109.5
H40B C40 H40C 109.5
C38 C41 H41A 109.5
C38 C41 H41B 109.5
H41A C41 H41B 109.5
C38 C41 H41C 109.5
H41A C41 H41C 109.5
H41B C41 H41C 109.5
O3 C42 C44 109.6(2)
O3 C42 C43 110.2(2)
C44 C42 C43 109.8(2)
O3 C42 C45 105.1(2)
C44 C42 C45 111.4(2)
C43 C42 C45 110.7(2)
C42 C43 H43A 109.5
C42 C43 H43B 109.5
H43A C43 H43B 109.5
C42 C43 H43C 109.5
H43A C43 H43C 109.5
H43B C43 H43C 109.5
C42 C44 H44A 109.5
C42 C44 H44B 109.5
H44A C44 H44B 109.5
C42 C44 H44C 109.5
H44A C44 H44C 109.5
H44B C44 H44C 109.5
C42 C45 H45A 109.5
C42 C45 H45B 109.5
H45A C45 H45B 109.5
C42 C45 H45C 109.5
H45A C45 H45C 109.5
H45B C45 H45C 109.5
C48A C46 C49A 123.1(11)
C48A C46 O4A 115.7(7)
C49A C46 O4A 109.7(7)
O4 C46 C47 113.9(4)
O4 C46 C48 105.9(3)
C47 C46 C48 113.1(5)
O4 C46 C49 105.7(3)
C47 C46 C49 111.9(5)
C48 C46 C49 105.7(4)
C48A C46 C47A 105.0(11)
C49A C46 C47A 100.6(12)
O4A C46 C47A 98.0(6)
C19 N1 C15 118.89(19)
C19 N1 Mo1 121.75(15)
C15 N1 Mo1 119.06(15)
C9 O1 Mo1 123.44(13)
C25 O2 Mo1 124.01(14)
C42 O3 Mo1 138.84(15)
C1 Mo1 O3 101.17(9)
C1 Mo1 O1 97.31(9)
O3 Mo1 O1 102.63(7)
C1 Mo1 O2 98.87(9)
O3 Mo1 O2 96.29(7)
O1 Mo1 O2 152.14(6)
C1 Mo1 N1 93.00(9)
O3 Mo1 N1 165.77(7)
O1 Mo1 N1 76.59(6)
O2 Mo1 N1 80.06(7)
C1 Mo1 O4 169.72(10)
O3 Mo1 O4 68.62(9)
O1 Mo1 O4 84.13(9)
O2 Mo1 O4 83.95(8)
N1 Mo1 O4 97.24(9)
C1 Mo1 O4A 162.9(2)
O3 Mo1 O4A 87.98(19)
O1 Mo1 O4A 66.40(19)
O2 Mo1 O4A 94.35(18)
N1 Mo1 O4A 78.65(19)
C30 C31 H31A 109.5
C30 C31 H31B 109.5
H31A C31 H31B 109.5
C30 C31 H31C 109.5
H31A C31 H31C 109.5
H31B C31 H31C 109.5
C30 C32 H32A 109.5
C30 C32 H32B 109.5
H32A C32 H32B 109.5
C30 C32 H32C 109.5
H32A C32 H32C 109.5
H32B C32 H32C 109.5
C30 C33 H33A 109.5
C30 C33 H33B 109.5
H33A C33 H33B 109.5
C30 C33 H33C 109.5
H33A C33 H33C 109.5
H33B C33 H33C 109.5
C30 C31A H31D 109.5
C30 C31A H31E 109.5
H31D C31A H31E 109.5
C30 C31A H31F 109.5
H31D C31A H31F 109.5
H31E C31A H31F 109.5
C30 C32A H32D 109.5
C30 C32A H32E 109.5
H32D C32A H32E 109.5
C30 C32A H32F 109.5
H32D C32A H32F 109.5
H32E C32A H32F 109.5
C30 C33A H33D 109.5
C30 C33A H33E 109.5
H33D C33A H33E 109.5
C30 C33A H33F 109.5
H33D C33A H33F 109.5
H33E C33A H33F 109.5
C46 C47 H47A 109.5
C46 C47 H47B 109.5
H47A C47 H47B 109.5
C46 C47 H47C 109.5
H47A C47 H47C 109.5
H47B C47 H47C 109.5
C46 C48 H48A 109.5
C46 C48 H48B 109.5
H48A C48 H48B 109.5
C46 C48 H48C 109.5
H48A C48 H48C 109.5
H48B C48 H48C 109.5
C46 C49 H49A 109.5
C46 C49 H49B 109.5
H49A C49 H49B 109.5
C46 C49 H49C 109.5
H49A C49 H49C 109.5
H49B C49 H49C 109.5
C46 O4 Mo1 150.8(2)
C46 O4 H4A 112(2)
Mo1 O4 H4A 84(2)
C46 C47A H47D 109.5
C46 C47A H47E 109.5
H47D C47A H47E 109.5
C46 C47A H47F 109.5
H47D C47A H47F 109.5
H47E C47A H47F 109.5
C46 C48A H48D 109.5
C46 C48A H48E 109.5
H48D C48A H48E 109.5
C46 C48A H48F 109.5
H48D C48A H48F 109.5
H48E C48A H48F 109.5
C46 C49A H49D 109.5
C46 C49A H49E 109.5
H49D C49A H49E 109.5
C46 C49A H49F 109.5
H49D C49A H49F 109.5
H49E C49A H49F 109.5
C46 O4A Mo1 143.8(5)
C46 O4A H4A1 123(5)
Mo1 O4A H4A1 81(5)

loop_
_geom_bond_atom_site_label_1
_geom_bond_atom_site_label_2
_geom_bond_distance
C1 C2 1.450(3)
C1 Mo1 1.749(2)
C2 C3 1.398(3)
C2 C7 1.401(3)
C3 C4 1.386(4)
C3 H3 0.9500
C4 C5 1.379(4)
C4 H4 0.9500
C5 C6 1.392(4)
C5 C8 1.513(4)
C6 C7 1.390(3)
C6 H6 0.9500
C7 H7 0.9500
C8 H8A 0.9800
C8 H8B 0.9800
C8 H8C 0.9800
C8 H8D 0.9800
C8 H8E 0.9800
C8 H8F 0.9800
C9 O1 1.347(3)
C9 C14 1.410(3)
C9 C10 1.421(3)
C10 C11 1.391(3)
C10 C26 1.537(3)
C11 C12 1.399(4)
C11 H11 0.9500
C12 C13 1.377(3)
C12 C30 1.535(3)
C13 C14 1.409(3)
C13 H13 0.9500
C14 C15 1.480(3)
C15 N1 1.365(3)
C15 C16 1.394(3)
C16 C17 1.378(3)
C16 H16 0.9500
C17 C18 1.375(3)
C17 H17 0.9500
C18 C19 1.397(3)
C18 H18 0.9500
C19 N1 1.363(3)
C19 C20 1.476(3)
C20 C21 1.396(3)
C20 C25 1.408(3)
C21 C22 1.380(4)
C21 H21 0.9500
C22 C23 1.392(4)
C22 C34 1.540(3)
C23 C24 1.394(3)
C23 H23 0.9500
C24 C25 1.413(3)
C24 C38 1.534(3)
C25 O2 1.344(3)
C26 C27 1.532(4)
C26 C29 1.533(4)
C26 C28 1.538(4)
C27 H27A 0.9800
C27 H27B 0.9800
C27 H27C 0.9800
C28 H28A 0.9800
C28 H28B 0.9800
C28 H28C 0.9800
C29 H29A 0.9800
C29 H29B 0.9800
C29 H29C 0.9800
C30 C32A 1.426(16)
C30 C31 1.517(4)
C30 C33A 1.528(15)
C30 C32 1.530(4)
C30 C33 1.559(4)
C30 C31A 1.644(14)
C34 C37 1.522(4)
C34 C36 1.531(4)
C34 C35 1.545(4)
C35 H35A 0.9800
C35 H35B 0.9800
C35 H35C 0.9800
C36 H36A 0.9800
C36 H36B 0.9800
C36 H36C 0.9800
C37 H37A 0.9800
C37 H37B 0.9800
C37 H37C 0.9800
C38 C41 1.533(4)
C38 C40 1.535(4)
C38 C39 1.542(4)
C39 H39A 0.9800
C39 H39B 0.9800
C39 H39C 0.9800
C40 H40A 0.9800
C40 H40B 0.9800
C40 H40C 0.9800
C41 H41A 0.9800
C41 H41B 0.9800
C41 H41C 0.9800
C42 O3 1.442(3)
C42 C44 1.514(4)
C42 C43 1.521(4)
C42 C45 1.528(4)
C43 H43A 0.9800
C43 H43B 0.9800
C43 H43C 0.9800
C44 H44A 0.9800
C44 H44B 0.9800
C44 H44C 0.9800
C45 H45A 0.9800
C45 H45B 0.9800
C45 H45C 0.9800
C46 C48A 1.380(15)
C46 C49A 1.408(14)
C46 O4 1.417(4)
C46 O4A 1.437(8)
C46 C47 1.470(9)
C46 C48 1.528(5)
C46 C49 1.566(6)
C46 C47A 1.73(2)
N1 Mo1 2.2548(19)
O1 Mo1 1.9773(16)
O2 Mo1 2.0005(16)
O3 Mo1 1.9157(16)
Mo1 O4 2.451(3)
Mo1 O4A 2.496(7)
C31 H31A 0.9800
C31 H31B 0.9800
C31 H31C 0.9800
C32 H32A 0.9800
C32 H32B 0.9800
C32 H32C 0.9800
C33 H33A 0.9800
C33 H33B 0.9800
C33 H33C 0.9800
C31A H31D 0.9800
C31A H31E 0.9800
C31A H31F 0.9800
C32A H32D 0.9800
C32A H32E 0.9800
C32A H32F 0.9800
C33A H33D 0.9800
C33A H33E 0.9800
C33A H33F 0.9800
C47 H47A 0.9800
C47 H47B 0.9800
C47 H47C 0.9800
C48 H48A 0.9800
C48 H48B 0.9800
C48 H48C 0.9800
C49 H49A 0.9800
C49 H49B 0.9800
C49 H49C 0.9800
O4 H4A 1.14(5)
C47A H47D 0.9800
C47A H47E 0.9800
C47A H47F 0.9800
C48A H48D 0.9800
C48A H48E 0.9800
C48A H48F 0.9800
C49A H49D 0.9800
C49A H49E 0.9800
C49A H49F 0.9800
O4A H4A1 1.28(11)
